data_1528662
loop_
_publ_author_name
'de la Calle, C.'
'Aguadero, A.'
'Alonso, J.A.'
'Fernandez-Diaz, M.T.'

_publ_section_title
;
 Correlation between reconstructive phase transitions and transport
 properties from Sr Co O2.5 brownmillerite: A neutron diffraction study
;
_journal_name_full 'Solid State Sciences'
_journal_page_first 1924
_journal_page_last 1935
_journal_volume 10
_journal_year 2008
_chemical_formula_sum 'Co0.83 O2.5 Sr'
_chemical_name_systematic 'Sr Co0.83 O2.5'
_space_group_IT_number 155
_symmetry_space_group_name_Hall 'R 3 2"'
_symmetry_space_group_name_H-M 'R 3 2 :H'
_cell_angle_alpha 90
_cell_angle_beta 90
_cell_angle_gamma 120
_cell_formula_units_Z 18
_cell_length_a 9.5381
_cell_length_b 9.5381
_cell_length_c 12.6146
_cell_volume 993.866
_citation_journal_id_ASTM SSSCFJ
_cod_data_source_file delaCalle_SSSCFJ_2008_1634.cif
_cod_data_source_block Co0.83O2.5Sr1
_cod_original_cell_volume 993.8661
_cod_original_formula_sum 'Co0.83 O2.5 Sr1'
_cod_database_code 1528662

loop_
_symmetry_equiv_pos_as_xyz
x,y,z
-y,x-y,z
-x+y,-x,z
y,x,-z
-x,-x+y,-z
x-y,-y,-z
x+2/3,y+1/3,z+1/3
-y+2/3,x-y+1/3,z+1/3
-x+y+2/3,-x+1/3,z+1/3
y+2/3,x+1/3,-z+1/3
-x+2/3,-x+y+1/3,-z+1/3
x-y+2/3,-y+1/3,-z+1/3
x+1/3,y+2/3,z+2/3
-y+1/3,x-y+2/3,z+2/3
-x+y+1/3,-x+2/3,z+2/3
y+1/3,x+2/3,-z+2/3
-x+1/3,-x+y+2/3,-z+2/3
x-y+1/3,-y+2/3,-z+2/3

loop_
_atom_site_label
_atom_site_type_symbol
_atom_site_fract_x
_atom_site_fract_y
_atom_site_fract_z
_atom_site_occupancy
_atom_site_U_iso_or_equiv
Sr1 Sr+2 0.644 0 0.5 1 0.0
O3 O-2 0.849 -0.004 0.6169 1 0.0
Sr2 Sr+2 0.318 0 0 1 0.0
O1 O-2 0.851 0 0 1 0.0
Co3 Co+3 0 0 0.284 1 0.0
Co1 Co+3 0 0 0.5 1 0.0
O2 O-2 0.496 0.667 0.48 1 0.0
Co2 Co+3 0 0 0.109 1 0.0
